data_4336079
loop_
_publ_author_name
'Andrew C. Behrle'
'Charles L. Barnes'
'Nikolas Kaltsoyannis'
'Justin R. Walensky'

_publ_section_title
;
 Systematic Investigation of Thorium(IV)- and Uranium(IV)-Ligand Bonding
 in Dithiophosphonate, Thioselenophosphinate, and Diselenophosphonate
 Complexes
;
_journal_name_full 'Inorganic Chemistry'
_journal_page_first 10623
_journal_page_last 10631
_journal_paper_doi 10.1021/ic401642a
_journal_volume 52
_journal_year 2013
_chemical_formula_moiety 'C52 H48 O P4 S4 Se4 Th'
_chemical_formula_sum 'C52 H48 O P4 S4 Se4 Th'
_chemical_formula_weight 1488.90
_chemical_name_systematic
; 
 ? 
;
_space_group_IT_number 2
_symmetry_cell_setting triclinic
_symmetry_space_group_name_Hall '-P 1'
_symmetry_space_group_name_H-M 'P -1'
_atom_sites_solution_hydrogens geom
_atom_sites_solution_primary direct
_atom_sites_solution_secondary difmap
_audit_creation_method SHELXL-97
_cell_angle_alpha 94.9080(10)
_cell_angle_beta 94.7250(10)
_cell_angle_gamma 97.0610(10)
_cell_formula_units_Z 2
_cell_length_a 11.0735(12)
_cell_length_b 13.4793(15)
_cell_length_c 18.856(2)
_cell_measurement_temperature 173(2)
_cell_volume 2770.6(5)
_computing_cell_refinement 'APEX2 (Bruker AXS, 2008)'
_computing_data_collection 'APEX2 (Bruker AXS, 2008)'
_computing_data_reduction 'APEX2 (Bruker AXS, 2008)'
_computing_molecular_graphics 'X-SEED, Barbour, 2001'
_computing_publication_material 'CIFTAB (Sheldrick, 1997)'
_computing_structure_refinement 'SHELXL-97 (Sheldrick, 1997)'
_computing_structure_solution 'SHELXS-97 (Sheldrick, 1990)'
_diffrn_ambient_temperature 173(2)
_diffrn_measured_fraction_theta_full 0.984
_diffrn_measured_fraction_theta_max 0.984
_diffrn_measurement_device_type 'Bruker APEXII CCD area detector'
_diffrn_measurement_method 'omega scans'
_diffrn_radiation_monochromator graphite
_diffrn_radiation_source 'fine-focus sealed tube'
_diffrn_radiation_type MoK\a
_diffrn_radiation_wavelength 0.71073
_diffrn_reflns_av_R_equivalents 0.0338
_diffrn_reflns_av_sigmaI/netI 0.0383
_diffrn_reflns_limit_h_max 14
_diffrn_reflns_limit_h_min -14
_diffrn_reflns_limit_k_max 17
_diffrn_reflns_limit_k_min -17
_diffrn_reflns_limit_l_max 24
_diffrn_reflns_limit_l_min -24
_diffrn_reflns_number 32426
_diffrn_reflns_theta_full 27.48
_diffrn_reflns_theta_max 27.48
_diffrn_reflns_theta_min 1.79
_diffrn_standards_decay_% 0.0
_exptl_absorpt_coefficient_mu 5.621
_exptl_absorpt_correction_T_max 0.5401
_exptl_absorpt_correction_T_min 0.1654
_exptl_absorpt_correction_type multi-scan
_exptl_absorpt_process_details
; 
 Data were corrected for decay and absorption using the program SADABS
 (Sheldrick, G. M. (2003). SADABS. Version 2.10. University of
 G\"ottigen, Germany).
;
_exptl_crystal_density_diffrn 1.785
_exptl_crystal_F_000 1436
_exptl_crystal_size_max 0.50
_exptl_crystal_size_mid 0.50
_exptl_crystal_size_min 0.13
_refine_diff_density_max 1.501
_refine_diff_density_min -1.563
_refine_diff_density_rms 0.125
_refine_ls_extinction_method none
_refine_ls_goodness_of_fit_ref 0.923
_refine_ls_hydrogen_treatment constr
_refine_ls_matrix_type full
_refine_ls_number_parameters 595
_refine_ls_number_reflns 12536
_refine_ls_number_restraints 0
_refine_ls_restrained_S_all 0.923
_refine_ls_R_factor_all 0.0358
_refine_ls_R_factor_gt 0.0311
_refine_ls_shift/su_max 0.004
_refine_ls_shift/su_mean 0.000
_refine_ls_structure_factor_coef Fsqd
_refine_ls_weighting_details 'calc w=1/[\s^2^(Fo^2^)+(0.1000P)^2^+0.0000P] where P=(Fo^2^+2Fc^2^)/3'
_refine_ls_weighting_scheme calc
_refine_ls_wR_factor_gt 0.1071
_refine_ls_wR_factor_ref 0.1127
_reflns_number_gt 11347
_reflns_number_total 12536
_reflns_threshold_expression >2sigma(I)
_cod_data_source_file ic401642a_si_003.cif
_cod_data_source_block complex6
_cod_original_cell_volume 2770.7(5)
_cod_database_code 4336079

loop_
_symmetry_equiv_pos_as_xyz
'x, y, z'
'-x, -y, -z'

loop_
_atom_site_label
_atom_site_type_symbol
_atom_site_fract_x
_atom_site_fract_y
_atom_site_fract_z
_atom_site_U_iso_or_equiv
_atom_site_adp_type
_atom_site_occupancy
_atom_site_symmetry_multiplicity
_atom_site_calc_flag
_atom_site_refinement_flags
_atom_site_disorder_assembly
_atom_site_disorder_group
Th1 Th 0.265675(10) 0.261831(9) 0.259317(6) 0.02100(6) Uani 1 1 d . . .
Se1 Se 0.52637(5) 0.31061(5) 0.22701(3) 0.03306(13) Uani 0.50 1 d P A 1
Se2 Se 0.34082(5) 0.07760(5) 0.18875(3) 0.03311(13) Uani 0.50 1 d P A 1
Se3 Se 0.40831(6) 0.23740(5) 0.39354(4) 0.04254(16) Uani 0.50 1 d P A 1
Se4 Se 0.12876(5) 0.09590(5) 0.33005(3) 0.03482(14) Uani 0.50 1 d P A 1
Se5 Se 0.07870(6) 0.36679(5) 0.32419(4) 0.04403(17) Uani 0.50 1 d P A 1
Se6 Se 0.37883(6) 0.47217(5) 0.31069(3) 0.03497(14) Uani 0.50 1 d P A 1
Se7 Se 0.23717(5) 0.36716(4) 0.12771(3) 0.02920(12) Uani 0.50 1 d P A 1
Se8 Se 0.03138(6) 0.17191(5) 0.17568(3) 0.03763(14) Uani 0.50 1 d P A 1
S1 S 0.52637(5) 0.31061(5) 0.22701(3) 0.03306(13) Uani 0.50 1 d P A 2
S2 S 0.34082(5) 0.07760(5) 0.18875(3) 0.03311(13) Uani 0.50 1 d P A 2
S3 S 0.40831(6) 0.23740(5) 0.39354(4) 0.04254(16) Uani 0.50 1 d P A 2
S4 S 0.12876(5) 0.09590(5) 0.33005(3) 0.03482(14) Uani 0.50 1 d P A 2
S5 S 0.07870(6) 0.36679(5) 0.32419(4) 0.04403(17) Uani 0.50 1 d P A 2
S6 S 0.37883(6) 0.47217(5) 0.31069(3) 0.03497(14) Uani 0.50 1 d P A 2
S7 S 0.23717(5) 0.36716(4) 0.12771(3) 0.02920(12) Uani 0.50 1 d P A 2
S8 S 0.03138(6) 0.17191(5) 0.17568(3) 0.03763(14) Uani 0.50 1 d P A 2
P1 P 0.51966(9) 0.15726(7) 0.18840(5) 0.02435(19) Uani 1 1 d . . .
P2 P 0.26383(9) 0.13244(8) 0.41721(5) 0.0268(2) Uani 1 1 d . . .
P3 P 0.20648(9) 0.49779(8) 0.34223(5) 0.0258(2) Uani 1 1 d . . .
P4 P 0.07475(9) 0.26696(7) 0.09644(5) 0.02363(19) Uani 1 1 d . . .
O1 O 0.4685(7) 0.7156(4) 0.2146(4) 0.115(2) Uani 1 1 d . . .
C1 C 0.5647(3) 0.1475(3) 0.0976(2) 0.0267(8) Uani 1 1 d . A .
C2 C 0.6389(4) 0.0765(3) 0.0759(2) 0.0339(9) Uani 1 1 d . . .
H2 H 0.6733 0.0364 0.1093 0.041 Uiso 1 1 calc R A .
C3 C 0.6619(4) 0.0651(4) 0.0037(2) 0.0396(10) Uani 1 1 d . A .
H3 H 0.7124 0.0171 -0.0119 0.048 Uiso 1 1 calc R . .
C4 C 0.6116(4) 0.1231(4) -0.0447(2) 0.0438(11) Uani 1 1 d . . .
H4 H 0.6280 0.1158 -0.0934 0.053 Uiso 1 1 calc R A .
C5 C 0.5372(5) 0.1918(4) -0.0215(3) 0.0494(12) Uani 1 1 d . A .
H5 H 0.5009 0.2309 -0.0549 0.059 Uiso 1 1 calc R . .
C6 C 0.5147(4) 0.2048(4) 0.0493(2) 0.0407(10) Uani 1 1 d . . .
H6 H 0.4646 0.2534 0.0646 0.049 Uiso 1 1 calc R A .
C7 C 0.6287(3) 0.0987(3) 0.24223(19) 0.0254(7) Uani 1 1 d . A .
C8 C 0.7298(4) 0.1575(3) 0.2799(2) 0.0354(9) Uani 1 1 d . . .
H8 H 0.7394 0.2285 0.2792 0.042 Uiso 1 1 calc R A .
C9 C 0.8160(4) 0.1122(4) 0.3182(3) 0.0468(12) Uani 1 1 d . A .
H9 H 0.8845 0.1524 0.3442 0.056 Uiso 1 1 calc R . .
C10 C 0.8034(4) 0.0088(4) 0.3189(2) 0.0403(10) Uani 1 1 d . . .
H10 H 0.8637 -0.0217 0.3449 0.048 Uiso 1 1 calc R A .
C11 C 0.7025(5) -0.0504(4) 0.2817(3) 0.0426(10) Uani 1 1 d . A .
H11 H 0.6935 -0.1213 0.2821 0.051 Uiso 1 1 calc R . .
C12 C 0.6158(4) -0.0054(3) 0.2442(2) 0.0388(10) Uani 1 1 d . . .
H12 H 0.5463 -0.0456 0.2193 0.047 Uiso 1 1 calc R A .
C13 C 0.3211(3) 0.0164(3) 0.4377(2) 0.0289(8) Uani 1 1 d . A .
C14 C 0.4024(5) -0.0226(4) 0.3940(3) 0.0474(12) Uani 1 1 d . . .
H14 H 0.4321 0.0134 0.3565 0.057 Uiso 1 1 calc R A .
C15 C 0.4393(5) -0.1143(4) 0.4059(3) 0.0521(13) Uani 1 1 d . A .
H15 H 0.4927 -0.1421 0.3751 0.062 Uiso 1 1 calc R . .
C16 C 0.4011(5) -0.1659(4) 0.4609(3) 0.0432(11) Uani 1 1 d . . .
H16 H 0.4281 -0.2288 0.4682 0.052 Uiso 1 1 calc R A .
C17 C 0.3225(5) -0.1262(4) 0.5058(3) 0.0478(12) Uani 1 1 d . A .
H17 H 0.2960 -0.1617 0.5443 0.057 Uiso 1 1 calc R . .
C18 C 0.2826(5) -0.0345(4) 0.4947(3) 0.0438(11) Uani 1 1 d . . .
H18 H 0.2294 -0.0068 0.5257 0.053 Uiso 1 1 calc R A .
C19 C 0.1983(4) 0.1790(3) 0.4963(2) 0.0341(9) Uani 1 1 d . A .
C20 C 0.0764(5) 0.1454(4) 0.5073(3) 0.0462(11) Uani 1 1 d . . .
H20 H 0.0263 0.1000 0.4725 0.055 Uiso 1 1 calc R A .
C21 C 0.0305(5) 0.1796(5) 0.5699(3) 0.0560(14) Uani 1 1 d . A .
H21 H -0.0509 0.1560 0.5783 0.067 Uiso 1 1 calc R . .
C22 C 0.1019(6) 0.2478(5) 0.6200(3) 0.0597(15) Uani 1 1 d . . .
H22 H 0.0685 0.2722 0.6619 0.072 Uiso 1 1 calc R A .
C23 C 0.2203(6) 0.2801(5) 0.6095(3) 0.0635(16) Uani 1 1 d . A .
H23 H 0.2699 0.3254 0.6447 0.076 Uiso 1 1 calc R . .
C24 C 0.2681(5) 0.2468(4) 0.5474(3) 0.0527(13) Uani 1 1 d . . .
H24 H 0.3499 0.2708 0.5398 0.063 Uiso 1 1 calc R A .
C25 C 0.2208(4) 0.5437(3) 0.4354(2) 0.0313(8) Uani 1 1 d . A .
C26 C 0.3198(5) 0.5292(4) 0.4811(3) 0.0490(12) Uani 1 1 d . . .
H26 H 0.3845 0.4978 0.4629 0.059 Uiso 1 1 calc R A .
C27 C 0.3254(6) 0.5602(5) 0.5534(3) 0.0616(15) Uani 1 1 d . A .
H27 H 0.3943 0.5512 0.5845 0.074 Uiso 1 1 calc R . .
C28 C 0.2284(7) 0.6052(4) 0.5806(3) 0.0643(17) Uani 1 1 d . . .
H28 H 0.2310 0.6255 0.6303 0.077 Uiso 1 1 calc R A .
C29 C 0.1292(6) 0.6198(4) 0.5346(3) 0.0595(16) Uani 1 1 d . A .
H29 H 0.0639 0.6504 0.5530 0.071 Uiso 1 1 calc R . .
C30 C 0.1244(5) 0.5902(4) 0.4624(3) 0.0436(11) Uani 1 1 d . . .
H30 H 0.0565 0.6010 0.4311 0.052 Uiso 1 1 calc R A .
C31 C 0.1508(4) 0.5951(3) 0.2930(2) 0.0335(9) Uani 1 1 d . A .
C32 C 0.2050(5) 0.6943(4) 0.3110(3) 0.0463(11) Uani 1 1 d . . .
H32 H 0.2659 0.7098 0.3502 0.056 Uiso 1 1 calc R A .
C33 C 0.1704(7) 0.7703(5) 0.2717(4) 0.072(2) Uani 1 1 d . A .
H33 H 0.2056 0.8381 0.2842 0.086 Uiso 1 1 calc R . .
C34 C 0.0829(8) 0.7450(7) 0.2136(4) 0.092(3) Uani 1 1 d . . .
H34 H 0.0600 0.7961 0.1856 0.110 Uiso 1 1 calc R A .
C35 C 0.0279(7) 0.6459(7) 0.1954(3) 0.082(2) Uani 1 1 d . A .
H35 H -0.0331 0.6301 0.1563 0.099 Uiso 1 1 calc R . .
C36 C 0.0635(5) 0.5715(5) 0.2353(2) 0.0511(13) Uani 1 1 d . . .
H36 H 0.0279 0.5038 0.2230 0.061 Uiso 1 1 calc R A .
C37 C -0.0528(3) 0.3354(3) 0.0764(2) 0.0263(7) Uani 1 1 d . A .
C38 C -0.1352(4) 0.3521(4) 0.1265(3) 0.0438(11) Uani 1 1 d . . .
H38 H -0.1276 0.3251 0.1713 0.053 Uiso 1 1 calc R A .
C39 C -0.2287(5) 0.4085(4) 0.1103(3) 0.0539(14) Uani 1 1 d . A .
H39 H -0.2850 0.4206 0.1445 0.065 Uiso 1 1 calc R . .
C40 C -0.2409(4) 0.4475(4) 0.0450(3) 0.0513(13) Uani 1 1 d . . .
H40 H -0.3052 0.4860 0.0344 0.062 Uiso 1 1 calc R A .
C41 C -0.1591(5) 0.4301(4) -0.0049(3) 0.0467(11) Uani 1 1 d . A .
H41 H -0.1677 0.4556 -0.0503 0.056 Uiso 1 1 calc R . .
C42 C -0.0648(4) 0.3755(4) 0.0117(2) 0.0384(10) Uani 1 1 d . . .
H42 H -0.0072 0.3653 -0.0220 0.046 Uiso 1 1 calc R A .
C43 C 0.0885(3) 0.1965(3) 0.01183(19) 0.0263(7) Uani 1 1 d . A .
C44 C -0.0094(4) 0.1274(3) -0.0172(2) 0.0336(9) Uani 1 1 d . . .
H44 H -0.0804 0.1170 0.0077 0.040 Uiso 1 1 calc R A .
C45 C -0.0043(5) 0.0732(3) -0.0828(2) 0.0400(10) Uani 1 1 d . A .
H45 H -0.0725 0.0267 -0.1029 0.048 Uiso 1 1 calc R . .
C46 C 0.0974(5) 0.0860(4) -0.1186(2) 0.0404(10) Uani 1 1 d . . .
H46 H 0.1012 0.0474 -0.1628 0.049 Uiso 1 1 calc R A .
C47 C 0.1949(5) 0.1553(4) -0.0903(3) 0.0494(12) Uani 1 1 d . A .
H47 H 0.2650 0.1655 -0.1159 0.059 Uiso 1 1 calc R . .
C48 C 0.1926(4) 0.2106(4) -0.0249(2) 0.0423(11) Uani 1 1 d . . .
H48 H 0.2610 0.2574 -0.0055 0.051 Uiso 1 1 calc R A .
C49 C 0.5889(4) 0.7253(3) 0.1956(3) 0.0454(12) Uani 1 1 d . . .
H49A H 0.5978 0.7692 0.1563 0.054 Uiso 1 1 calc R . .
H49B H 0.6467 0.7548 0.2371 0.054 Uiso 1 1 calc R . .
C50 C 0.6113(6) 0.6318(5) 0.1743(5) 0.079(2) Uani 1 1 d . . .
H50A H 0.6314 0.5958 0.2164 0.095 Uiso 1 1 calc R . .
H50B H 0.6817 0.6352 0.1450 0.095 Uiso 1 1 calc R . .
C51 C 0.4968(6) 0.5759(4) 0.1300(4) 0.0612(15) Uani 1 1 d . . .
H51A H 0.4833 0.5042 0.1388 0.073 Uiso 1 1 calc R . .
H51B H 0.5006 0.5814 0.0782 0.073 Uiso 1 1 calc R . .
C52 C 0.3983(5) 0.6349(4) 0.1603(3) 0.0491(12) Uani 1 1 d . . .
H52A H 0.3537 0.6654 0.1219 0.059 Uiso 1 1 calc R . .
H52B H 0.3390 0.5903 0.1835 0.059 Uiso 1 1 calc R . .

loop_
_atom_site_aniso_label
_atom_site_aniso_U_11
_atom_site_aniso_U_22
_atom_site_aniso_U_33
_atom_site_aniso_U_23
_atom_site_aniso_U_13
_atom_site_aniso_U_12
Th1 0.02355(8) 0.01945(9) 0.01994(9) 0.00268(5) 0.00182(5) 0.00216(5)
Se1 0.0333(3) 0.0302(3) 0.0371(3) 0.0023(2) 0.0089(2) 0.0064(2)
Se2 0.0293(3) 0.0307(3) 0.0386(3) -0.0053(2) 0.0076(2) 0.0042(2)
Se3 0.0444(3) 0.0441(4) 0.0384(3) 0.0167(3) -0.0032(3) -0.0014(3)
Se4 0.0311(3) 0.0399(3) 0.0338(3) 0.0142(3) -0.0007(2) 0.0014(2)
Se5 0.0434(3) 0.0394(4) 0.0474(4) -0.0107(3) 0.0162(3) 0.0005(3)
Se6 0.0400(3) 0.0302(3) 0.0353(3) 0.0017(2) 0.0048(2) 0.0074(2)
Se7 0.0320(3) 0.0272(3) 0.0271(3) 0.0064(2) -0.0032(2) -0.0001(2)
Se8 0.0466(3) 0.0322(3) 0.0322(3) 0.0038(2) -0.0026(3) 0.0017(3)
S1 0.0333(3) 0.0302(3) 0.0371(3) 0.0023(2) 0.0089(2) 0.0064(2)
S2 0.0293(3) 0.0307(3) 0.0386(3) -0.0053(2) 0.0076(2) 0.0042(2)
S3 0.0444(3) 0.0441(4) 0.0384(3) 0.0167(3) -0.0032(3) -0.0014(3)
S4 0.0311(3) 0.0399(3) 0.0338(3) 0.0142(3) -0.0007(2) 0.0014(2)
S5 0.0434(3) 0.0394(4) 0.0474(4) -0.0107(3) 0.0162(3) 0.0005(3)
S6 0.0400(3) 0.0302(3) 0.0353(3) 0.0017(2) 0.0048(2) 0.0074(2)
S7 0.0320(3) 0.0272(3) 0.0271(3) 0.0064(2) -0.0032(2) -0.0001(2)
S8 0.0466(3) 0.0322(3) 0.0322(3) 0.0038(2) -0.0026(3) 0.0017(3)
P1 0.0253(4) 0.0217(5) 0.0259(5) 0.0001(4) 0.0039(4) 0.0030(3)
P2 0.0277(5) 0.0269(5) 0.0263(5) 0.0085(4) 0.0021(4) 0.0017(4)
P3 0.0298(5) 0.0254(5) 0.0223(4) -0.0003(4) 0.0032(4) 0.0052(4)
P4 0.0264(4) 0.0226(5) 0.0215(4) 0.0036(4) 0.0018(3) 0.0012(4)
O1 0.134(6) 0.079(4) 0.123(5) -0.008(4) 0.019(4) -0.010(4)
C1 0.0250(17) 0.0258(19) 0.0279(18) -0.0005(15) 0.0048(14) -0.0011(14)
C2 0.037(2) 0.037(2) 0.030(2) 0.0027(17) 0.0095(16) 0.0087(18)
C3 0.034(2) 0.044(3) 0.039(2) -0.009(2) 0.0124(18) 0.0019(19)
C4 0.048(3) 0.049(3) 0.032(2) 0.001(2) 0.015(2) -0.005(2)
C5 0.064(3) 0.053(3) 0.034(2) 0.014(2) 0.009(2) 0.009(2)
C6 0.050(3) 0.041(3) 0.035(2) 0.0055(19) 0.0097(19) 0.016(2)
C7 0.0262(17) 0.0267(19) 0.0242(17) 0.0021(14) 0.0051(14) 0.0051(14)
C8 0.035(2) 0.032(2) 0.039(2) 0.0005(18) 0.0013(17) 0.0064(17)
C9 0.035(2) 0.054(3) 0.049(3) 0.000(2) -0.009(2) 0.008(2)
C10 0.041(2) 0.047(3) 0.038(2) 0.011(2) 0.0077(18) 0.015(2)
C11 0.052(3) 0.034(2) 0.045(3) 0.013(2) 0.009(2) 0.012(2)
C12 0.038(2) 0.032(2) 0.045(2) 0.0058(19) 0.0012(19) 0.0001(18)
C13 0.0284(18) 0.028(2) 0.0300(19) 0.0078(16) -0.0015(15) 0.0015(15)
C14 0.059(3) 0.041(3) 0.050(3) 0.020(2) 0.022(2) 0.016(2)
C15 0.061(3) 0.041(3) 0.061(3) 0.011(2) 0.019(3) 0.022(2)
C16 0.050(3) 0.030(2) 0.047(3) 0.003(2) -0.011(2) 0.006(2)
C17 0.060(3) 0.039(3) 0.050(3) 0.026(2) 0.010(2) 0.013(2)
C18 0.053(3) 0.039(3) 0.045(3) 0.018(2) 0.014(2) 0.014(2)
C19 0.037(2) 0.035(2) 0.033(2) 0.0094(17) 0.0059(17) 0.0125(17)
C20 0.046(3) 0.051(3) 0.044(3) 0.010(2) 0.009(2) 0.009(2)
C21 0.054(3) 0.067(4) 0.056(3) 0.017(3) 0.023(3) 0.025(3)
C22 0.072(4) 0.068(4) 0.047(3) 0.003(3) 0.021(3) 0.032(3)
C23 0.078(4) 0.067(4) 0.044(3) -0.014(3) 0.010(3) 0.015(3)
C24 0.052(3) 0.058(3) 0.047(3) -0.007(2) 0.009(2) 0.009(2)
C25 0.041(2) 0.0219(19) 0.030(2) 0.0000(15) 0.0050(16) -0.0003(16)
C26 0.058(3) 0.055(3) 0.033(2) 0.000(2) -0.004(2) 0.013(2)
C27 0.083(4) 0.072(4) 0.025(2) -0.001(2) -0.008(2) 0.005(3)
C28 0.115(5) 0.047(3) 0.026(2) -0.007(2) 0.012(3) -0.004(3)
C29 0.091(4) 0.045(3) 0.043(3) -0.011(2) 0.031(3) 0.005(3)
C30 0.055(3) 0.040(3) 0.037(2) -0.003(2) 0.014(2) 0.010(2)
C31 0.036(2) 0.040(2) 0.029(2) 0.0049(17) 0.0065(16) 0.0201(18)
C32 0.050(3) 0.040(3) 0.055(3) 0.020(2) 0.014(2) 0.013(2)
C33 0.083(4) 0.057(4) 0.095(5) 0.045(4) 0.042(4) 0.039(3)
C34 0.097(6) 0.123(7) 0.085(5) 0.077(5) 0.035(4) 0.068(6)
C35 0.077(5) 0.141(8) 0.044(3) 0.031(4) 0.006(3) 0.058(5)
C36 0.058(3) 0.071(4) 0.031(2) 0.009(2) 0.003(2) 0.032(3)
C37 0.0242(17) 0.0232(18) 0.0304(19) 0.0007(15) 0.0010(14) 0.0012(14)
C38 0.037(2) 0.053(3) 0.046(3) 0.018(2) 0.013(2) 0.011(2)
C39 0.039(2) 0.061(3) 0.070(4) 0.018(3) 0.022(2) 0.022(2)
C40 0.030(2) 0.047(3) 0.077(4) 0.009(3) -0.007(2) 0.010(2)
C41 0.052(3) 0.042(3) 0.046(3) 0.014(2) -0.008(2) 0.011(2)
C42 0.042(2) 0.045(3) 0.032(2) 0.0101(19) 0.0058(18) 0.015(2)
C43 0.0307(18) 0.029(2) 0.0210(17) 0.0055(14) 0.0018(14) 0.0070(15)
C44 0.043(2) 0.031(2) 0.0253(19) 0.0014(16) 0.0058(16) -0.0022(17)
C45 0.057(3) 0.031(2) 0.030(2) -0.0019(18) 0.0025(19) 0.003(2)
C46 0.059(3) 0.040(3) 0.0244(19) 0.0027(18) 0.0066(19) 0.016(2)
C47 0.048(3) 0.057(3) 0.045(3) -0.001(2) 0.019(2) 0.007(2)
C48 0.037(2) 0.049(3) 0.039(2) -0.003(2) 0.0092(19) -0.001(2)
C49 0.046(3) 0.032(2) 0.052(3) -0.009(2) 0.016(2) -0.019(2)
C50 0.048(3) 0.074(5) 0.114(6) 0.011(4) 0.012(4) 0.001(3)
C51 0.070(4) 0.035(3) 0.076(4) 0.002(3) 0.011(3) -0.005(2)
C52 0.050(3) 0.043(3) 0.053(3) 0.013(2) 0.007(2) -0.006(2)

loop_
_atom_type_symbol
_atom_type_description
_atom_type_scat_dispersion_real
_atom_type_scat_dispersion_imag
_atom_type_scat_source
C C 0.0033 0.0016 'International Tables Vol C Tables 4.2.6.8 and 6.1.1.4'
H H 0.0000 0.0000 'International Tables Vol C Tables 4.2.6.8 and 6.1.1.4'
P P 0.1023 0.0942 'International Tables Vol C Tables 4.2.6.8 and 6.1.1.4'
S S 0.1246 0.1234 'International Tables Vol C Tables 4.2.6.8 and 6.1.1.4'
Se Se -0.0929 2.2259 'International Tables Vol C Tables 4.2.6.8 and 6.1.1.4'
Th Th -7.2400 8.8979 'International Tables Vol C Tables 4.2.6.8 and 6.1.1.4'
O O 0.0106 0.0060 'International Tables Vol C Tables 4.2.6.8 and 6.1.1.4'

loop_
_geom_angle_atom_site_label_1
_geom_angle_atom_site_label_2
_geom_angle_atom_site_label_3
_geom_angle
Se3 Th1 Se5 96.65(2)
Se3 Th1 Se2 91.45(2)
Se5 Th1 Se2 150.060(19)
Se3 Th1 Se7 149.431(18)
Se5 Th1 Se7 91.29(2)
Se2 Th1 Se7 96.247(18)
Se3 Th1 Se8 138.804(19)
Se5 Th1 Se8 75.60(2)
Se2 Th1 Se8 79.354(18)
Se7 Th1 Se8 71.764(17)
Se3 Th1 Se6 76.721(19)
Se5 Th1 Se6 71.950(19)
Se2 Th1 Se6 137.973(18)
Se7 Th1 Se6 77.829(17)
Se8 Th1 Se6 134.431(17)
Se3 Th1 Se1 76.174(19)
Se5 Th1 Se1 137.596(19)
Se2 Th1 Se1 72.338(17)
Se7 Th1 Se1 78.102(17)
Se8 Th1 Se1 135.658(18)
Se6 Th1 Se1 65.704(16)
Se3 Th1 Se4 71.869(18)
Se5 Th1 Se4 78.58(2)
Se2 Th1 Se4 76.681(19)
Se7 Th1 Se4 138.699(16)
Se8 Th1 Se4 66.935(18)
Se6 Th1 Se4 133.532(18)
Se1 Th1 Se4 134.313(17)
P1 Se1 Th1 87.41(3)
P1 Se2 Th1 88.40(3)
P2 Se3 Th1 88.82(4)
P2 Se4 Th1 86.62(3)
P3 Se5 Th1 88.87(3)
P3 Se6 Th1 87.22(3)
P4 Se7 Th1 87.97(3)
P4 Se8 Th1 88.16(3)
C7 P1 C1 106.55(17)
C7 P1 Se1 109.96(13)
C1 P1 Se1 109.91(13)
C7 P1 Se2 109.80(13)
C1 P1 Se2 108.92(12)
Se1 P1 Se2 111.56(5)
C19 P2 C13 106.43(19)
C19 P2 Se3 110.23(16)
C13 P2 Se3 109.98(13)
C19 P2 Se4 110.95(15)
C13 P2 Se4 107.16(13)
Se3 P2 Se4 111.90(5)
C25 P3 C31 106.79(19)
C25 P3 Se6 109.75(15)
C31 P3 Se6 109.26(14)
C25 P3 Se5 109.74(14)
C31 P3 Se5 109.32(16)
Se6 P3 Se5 111.84(5)
C37 P4 C43 103.29(17)
C37 P4 Se8 109.00(13)
C43 P4 Se8 111.73(13)
C37 P4 Se7 110.81(13)
C43 P4 Se7 109.82(13)
Se8 P4 Se7 111.86(5)
C49 O1 C52 105.0(5)
C6 C1 C2 120.6(4)
C6 C1 P1 118.4(3)
C2 C1 P1 120.7(3)
C1 C2 C3 118.8(4)
C1 C2 H2 120.6
C3 C2 H2 120.6
C4 C3 C2 120.5(4)
C4 C3 H3 119.7
C2 C3 H3 119.7
C3 C4 C5 119.2(4)
C3 C4 H4 120.4
C5 C4 H4 120.4
C6 C5 C4 121.1(5)
C6 C5 H5 119.4
C4 C5 H5 119.4
C1 C6 C5 119.8(4)
C1 C6 H6 120.1
C5 C6 H6 120.1
C8 C7 C12 119.3(4)
C8 C7 P1 119.7(3)
C12 C7 P1 120.9(3)
C9 C8 C7 119.7(4)
C9 C8 H8 120.2
C7 C8 H8 120.2
C8 C9 C10 120.6(4)
C8 C9 H9 119.7
C10 C9 H9 119.7
C9 C10 C11 120.0(4)
C9 C10 H10 120.0
C11 C10 H10 120.0
C12 C11 C10 119.5(4)
C12 C11 H11 120.3
C10 C11 H11 120.3
C11 C12 C7 120.9(4)
C11 C12 H12 119.5
C7 C12 H12 119.5
C14 C13 C18 120.1(4)
C14 C13 P2 118.7(3)
C18 C13 P2 121.2(3)
C15 C14 C13 119.0(4)
C15 C14 H14 120.5
C13 C14 H14 120.5
C16 C15 C14 121.7(5)
C16 C15 H15 119.2
C14 C15 H15 119.2
C15 C16 C17 119.6(4)
C15 C16 H16 120.2
C17 C16 H16 120.2
C16 C17 C18 120.1(5)
C16 C17 H17 119.9
C18 C17 H17 119.9
C17 C18 C13 119.4(4)
C17 C18 H18 120.3
C13 C18 H18 120.3
C24 C19 C20 119.1(4)
C24 C19 P2 120.3(4)
C20 C19 P2 120.6(4)
C21 C20 C19 119.1(5)
C21 C20 H20 120.5
C19 C20 H20 120.5
C22 C21 C20 120.8(5)
C22 C21 H21 119.6
C20 C21 H21 119.6
C23 C22 C21 120.2(5)
C23 C22 H22 119.9
C21 C22 H22 119.9
C22 C23 C24 119.9(6)
C22 C23 H23 120.0
C24 C23 H23 120.0
C19 C24 C23 120.9(5)
C19 C24 H24 119.5
C23 C24 H24 119.5
C26 C25 C30 119.8(4)
C26 C25 P3 121.6(3)
C30 C25 P3 118.5(3)
C25 C26 C27 120.5(5)
C25 C26 H26 119.7
C27 C26 H26 119.7
C26 C27 C28 119.6(5)
C26 C27 H27 120.2
C28 C27 H27 120.2
C29 C28 C27 119.8(5)
C29 C28 H28 120.1
C27 C28 H28 120.1
C30 C29 C28 120.6(5)
C30 C29 H29 119.7
C28 C29 H29 119.7
C29 C30 C25 119.6(5)
C29 C30 H30 120.2
C25 C30 H30 120.2
C36 C31 C32 120.3(5)
C36 C31 P3 121.0(4)
C32 C31 P3 118.5(3)
C33 C32 C31 120.3(6)
C33 C32 H32 119.8
C31 C32 H32 119.8
C32 C33 C34 118.5(7)
C32 C33 H33 120.8
C34 C33 H33 120.8
C33 C34 C35 121.6(6)
C33 C34 H34 119.2
C35 C34 H34 119.2
C36 C35 C34 119.0(7)
C36 C35 H35 120.5
C34 C35 H35 120.5
C35 C36 C31 120.3(7)
C35 C36 H36 119.9
C31 C36 H36 119.9
C42 C37 C38 119.6(4)
C42 C37 P4 119.3(3)
C38 C37 P4 121.0(3)
C39 C38 C37 119.3(5)
C39 C38 H38 120.3
C37 C38 H38 120.3
C40 C39 C38 120.7(5)
C40 C39 H39 119.7
C38 C39 H39 119.7
C39 C40 C41 119.8(4)
C39 C40 H40 120.1
C41 C40 H40 120.1
C42 C41 C40 119.5(5)
C42 C41 H41 120.3
C40 C41 H41 120.3
C37 C42 C41 121.1(4)
C37 C42 H42 119.4
C41 C42 H42 119.4
C44 C43 C48 119.4(4)
C44 C43 P4 118.0(3)
C48 C43 P4 122.5(3)
C43 C44 C45 120.1(4)
C43 C44 H44 119.9
C45 C44 H44 119.9
C46 C45 C44 120.7(4)
C46 C45 H45 119.6
C44 C45 H45 119.6
C45 C46 C47 119.4(4)
C45 C46 H46 120.3
C47 C46 H46 120.3
C46 C47 C48 121.2(5)
C46 C47 H47 119.4
C48 C47 H47 119.4
C47 C48 C43 119.0(4)
C47 C48 H48 120.5
C43 C48 H48 120.5
C50 C49 O1 106.3(5)
C50 C49 H49A 110.5
O1 C49 H49A 110.5
C50 C49 H49B 110.5
O1 C49 H49B 110.5
H49A C49 H49B 108.7
C49 C50 C51 108.5(5)
C49 C50 H50A 110.0
C51 C50 H50A 110.0
C49 C50 H50B 110.0
C51 C50 H50B 110.0
H50A C50 H50B 108.4
C50 C51 C52 99.9(5)
C50 C51 H51A 111.8
C52 C51 H51A 111.8
C50 C51 H51B 111.8
C52 C51 H51B 111.8
H51A C51 H51B 109.5
O1 C52 C51 105.0(5)
O1 C52 H52A 110.8
C51 C52 H52A 110.8
O1 C52 H52B 110.8
C51 C52 H52B 110.8
H52A C52 H52B 108.8

loop_
_geom_bond_atom_site_label_1
_geom_bond_atom_site_label_2
_geom_bond_distance
Th1 Se3 2.9362(7)
Th1 Se5 2.9371(7)
Th1 Se2 2.9589(6)
Th1 Se7 2.9763(6)
Th1 Se8 2.9855(7)
Th1 Se6 3.0006(7)
Th1 Se1 3.0048(7)
Th1 Se4 3.0149(7)
Se1 P1 2.1223(11)
Se2 P1 2.1344(11)
Se3 P2 2.1047(12)
Se4 P2 2.1110(12)
Se5 P3 2.1070(13)
Se6 P3 2.1046(11)
Se7 P4 2.1210(11)
Se8 P4 2.0973(12)
P1 C7 1.811(4)
P1 C1 1.821(4)
P2 C19 1.809(4)
P2 C13 1.818(4)
P3 C25 1.799(4)
P3 C31 1.809(4)
P4 C37 1.811(4)
P4 C43 1.813(4)
O1 C49 1.403(8)
O1 C52 1.518(8)
C1 C6 1.370(6)
C1 C2 1.393(5)
C2 C3 1.404(6)
C2 H2 0.9500
C3 C4 1.377(7)
C3 H3 0.9500
C4 C5 1.381(7)
C4 H4 0.9500
C5 C6 1.379(6)
C5 H5 0.9500
C6 H6 0.9500
C7 C8 1.393(6)
C7 C12 1.396(6)
C8 C9 1.383(6)
C8 H8 0.9500
C9 C10 1.386(7)
C9 H9 0.9500
C10 C11 1.391(7)
C10 H10 0.9500
C11 C12 1.377(6)
C11 H11 0.9500
C12 H12 0.9500
C13 C14 1.388(6)
C13 C18 1.392(6)
C14 C15 1.378(7)
C14 H14 0.9500
C15 C16 1.364(7)
C15 H15 0.9500
C16 C17 1.386(7)
C16 H16 0.9500
C17 C18 1.389(6)
C17 H17 0.9500
C18 H18 0.9500
C19 C24 1.384(7)
C19 C20 1.408(7)
C20 C21 1.387(7)
C20 H20 0.9500
C21 C22 1.383(9)
C21 H21 0.9500
C22 C23 1.366(9)
C22 H22 0.9500
C23 C24 1.387(7)
C23 H23 0.9500
C24 H24 0.9500
C25 C26 1.382(7)
C25 C30 1.411(6)
C26 C27 1.385(6)
C26 H26 0.9500
C27 C28 1.407(9)
C27 H27 0.9500
C28 C29 1.386(9)
C28 H28 0.9500
C29 C30 1.381(7)
C29 H29 0.9500
C30 H30 0.9500
C31 C36 1.384(7)
C31 C32 1.399(7)
C32 C33 1.387(7)
C32 H32 0.9500
C33 C34 1.390(12)
C33 H33 0.9500
C34 C35 1.400(12)
C34 H34 0.9500
C35 C36 1.379(9)
C35 H35 0.9500
C36 H36 0.9500
C37 C42 1.379(6)
C37 C38 1.390(6)
C38 C39 1.388(6)
C38 H38 0.9500
C39 C40 1.382(8)
C39 H39 0.9500
C40 C41 1.385(8)
C40 H40 0.9500
C41 C42 1.380(6)
C41 H41 0.9500
C42 H42 0.9500
C43 C44 1.382(6)
C43 C48 1.395(6)
C44 C45 1.392(5)
C44 H44 0.9500
C45 C46 1.360(7)
C45 H45 0.9500
C46 C47 1.377(7)
C46 H46 0.9500
C47 C48 1.389(6)
C47 H47 0.9500
C48 H48 0.9500
C49 C50 1.348(8)
C49 H49A 0.9900
C49 H49B 0.9900
C50 C51 1.535(9)
C50 H50A 0.9900
C50 H50B 0.9900
C51 C52 1.545(8)
C51 H51A 0.9900
C51 H51B 0.9900
C52 H52A 0.9900
C52 H52B 0.9900

loop_
_geom_torsion_atom_site_label_1
_geom_torsion_atom_site_label_2
_geom_torsion_atom_site_label_3
_geom_torsion_atom_site_label_4
_geom_torsion
Se3 Th1 Se1 P1 92.62(4)
Se5 Th1 Se1 P1 177.30(4)
Se2 Th1 Se1 P1 -3.45(3)
Se7 Th1 Se1 P1 -104.04(3)
Se8 Th1 Se1 P1 -56.35(4)
Se6 Th1 Se1 P1 174.09(4)
Se4 Th1 Se1 P1 46.11(4)
Se3 Th1 Se2 P1 -71.57(3)
Se5 Th1 Se2 P1 -177.58(4)
Se7 Th1 Se2 P1 78.80(3)
Se8 Th1 Se2 P1 148.87(4)
Se6 Th1 Se2 P1 0.06(5)
Se1 Th1 Se2 P1 3.42(3)
Se4 Th1 Se2 P1 -142.55(4)
Se5 Th1 Se3 P2 70.08(4)
Se2 Th1 Se3 P2 -81.04(4)
Se7 Th1 Se3 P2 174.07(4)
Se8 Th1 Se3 P2 -5.62(5)
Se6 Th1 Se3 P2 139.71(4)
Se1 Th1 Se3 P2 -152.45(4)
Se4 Th1 Se3 P2 -5.57(3)
Se3 Th1 Se4 P2 5.56(3)
Se5 Th1 Se4 P2 -95.42(4)
Se2 Th1 Se4 P2 101.58(4)
Se7 Th1 Se4 P2 -174.16(3)
Se8 Th1 Se4 P2 -174.48(4)
Se6 Th1 Se4 P2 -44.32(4)
Se1 Th1 Se4 P2 53.41(4)
Se3 Th1 Se5 P3 75.84(4)
Se2 Th1 Se5 P3 -179.48(4)
Se7 Th1 Se5 P3 -74.58(4)
Se8 Th1 Se5 P3 -145.38(4)
Se6 Th1 Se5 P3 2.17(3)
Se1 Th1 Se5 P3 -0.91(5)
Se4 Th1 Se5 P3 145.77(4)
Se3 Th1 Se6 P3 -103.83(4)
Se5 Th1 Se6 P3 -2.18(3)
Se2 Th1 Se6 P3 179.06(3)
Se7 Th1 Se6 P3 93.25(3)
Se8 Th1 Se6 P3 44.53(4)
Se1 Th1 Se6 P3 175.54(4)
Se4 Th1 Se6 P3 -55.53(4)
Se3 Th1 Se7 P4 177.11(4)
Se5 Th1 Se7 P4 -77.48(3)
Se2 Th1 Se7 P4 73.50(3)
Se8 Th1 Se7 P4 -3.10(3)
Se6 Th1 Se7 P4 -148.70(3)
Se1 Th1 Se7 P4 143.92(3)
Se4 Th1 Se7 P4 -3.41(4)
Se3 Th1 Se8 P4 -177.03(3)
Se5 Th1 Se8 P4 99.40(4)
Se2 Th1 Se8 P4 -97.14(4)
Se7 Th1 Se8 P4 3.14(3)
Se6 Th1 Se8 P4 53.81(4)
Se1 Th1 Se8 P4 -46.49(4)
Se4 Th1 Se8 P4 -177.08(4)
Th1 Se1 P1 C7 -117.18(13)
Th1 Se1 P1 C1 125.82(13)
Th1 Se1 P1 Se2 4.90(5)
Th1 Se2 P1 C7 117.20(13)
Th1 Se2 P1 C1 -126.47(14)
Th1 Se2 P1 Se1 -4.97(5)
Th1 Se3 P2 C19 -115.82(14)
Th1 Se3 P2 C13 127.13(14)
Th1 Se3 P2 Se4 8.16(5)
Th1 Se4 P2 C19 115.62(16)
Th1 Se4 P2 C13 -128.58(14)
Th1 Se4 P2 Se3 -7.96(5)
Th1 Se6 P3 C25 125.15(14)
Th1 Se6 P3 C31 -118.07(16)
Th1 Se6 P3 Se5 3.11(5)
Th1 Se5 P3 C25 -125.23(15)
Th1 Se5 P3 C31 117.97(14)
Th1 Se5 P3 Se6 -3.17(5)
Th1 Se8 P4 C37 -127.40(13)
Th1 Se8 P4 C43 119.08(13)
Th1 Se8 P4 Se7 -4.51(5)
Th1 Se7 P4 C37 126.38(14)
Th1 Se7 P4 C43 -120.13(13)
Th1 Se7 P4 Se8 4.53(5)
C7 P1 C1 C6 -165.8(4)
Se1 P1 C1 C6 -46.6(4)
Se2 P1 C1 C6 75.9(4)
C7 P1 C1 C2 20.3(4)
Se1 P1 C1 C2 139.5(3)
Se2 P1 C1 C2 -98.0(3)
C6 C1 C2 C3 0.3(6)
P1 C1 C2 C3 174.0(3)
C1 C2 C3 C4 -0.1(7)
C2 C3 C4 C5 -0.7(7)
C3 C4 C5 C6 1.4(8)
C2 C1 C6 C5 0.4(7)
P1 C1 C6 C5 -173.5(4)
C4 C5 C6 C1 -1.3(8)
C1 P1 C7 C8 94.9(3)
Se1 P1 C7 C8 -24.2(4)
Se2 P1 C7 C8 -147.3(3)
C1 P1 C7 C12 -82.3(4)
Se1 P1 C7 C12 158.7(3)
Se2 P1 C7 C12 35.5(4)
C12 C7 C8 C9 0.3(6)
P1 C7 C8 C9 -176.9(3)
C7 C8 C9 C10 0.6(7)
C8 C9 C10 C11 -0.9(7)
C9 C10 C11 C12 0.1(7)
C10 C11 C12 C7 0.9(7)
C8 C7 C12 C11 -1.1(7)
P1 C7 C12 C11 176.1(3)
C19 P2 C13 C14 -164.2(4)
Se3 P2 C13 C14 -44.8(4)
Se4 P2 C13 C14 77.1(4)
C19 P2 C13 C18 17.5(4)
Se3 P2 C13 C18 136.9(4)
Se4 P2 C13 C18 -101.3(4)
C18 C13 C14 C15 3.1(8)
P2 C13 C14 C15 -175.3(4)
C13 C14 C15 C16 -2.1(9)
C14 C15 C16 C17 0.4(9)
C15 C16 C17 C18 0.3(8)
C16 C17 C18 C13 0.6(8)
C14 C13 C18 C17 -2.4(7)
P2 C13 C18 C17 175.9(4)
C13 P2 C19 C24 92.9(4)
Se3 P2 C19 C24 -26.3(4)
Se4 P2 C19 C24 -150.8(4)
C13 P2 C19 C20 -85.9(4)
Se3 P2 C19 C20 154.9(3)
Se4 P2 C19 C20 30.3(4)
C24 C19 C20 C21 -1.3(7)
P2 C19 C20 C21 177.5(4)
C19 C20 C21 C22 1.7(8)
C20 C21 C22 C23 -2.0(9)
C21 C22 C23 C24 1.9(10)
C20 C19 C24 C23 1.3(8)
P2 C19 C24 C23 -177.6(5)
C22 C23 C24 C19 -1.5(9)
C31 P3 C25 C26 -138.6(4)
Se6 P3 C25 C26 -20.3(4)
Se5 P3 C25 C26 103.0(4)
C31 P3 C25 C30 45.2(4)
Se6 P3 C25 C30 163.5(3)
Se5 P3 C25 C30 -73.2(4)
C30 C25 C26 C27 -0.2(8)
P3 C25 C26 C27 -176.3(4)
C25 C26 C27 C28 1.1(9)
C26 C27 C28 C29 -1.2(9)
C27 C28 C29 C30 0.2(9)
C28 C29 C30 C25 0.7(8)
C26 C25 C30 C29 -0.7(7)
P3 C25 C30 C29 175.5(4)
C25 P3 C31 C36 -139.5(4)
Se6 P3 C31 C36 101.9(4)
Se5 P3 C31 C36 -20.8(4)
C25 P3 C31 C32 45.6(4)
Se6 P3 C31 C32 -73.1(3)
Se5 P3 C31 C32 164.2(3)
C36 C31 C32 C33 1.0(7)
P3 C31 C32 C33 176.0(4)
C31 C32 C33 C34 -1.3(8)
C32 C33 C34 C35 1.6(10)
C33 C34 C35 C36 -1.5(10)
C34 C35 C36 C31 1.1(9)
C32 C31 C36 C35 -0.9(7)
P3 C31 C36 C35 -175.7(4)
C43 P4 C37 C42 -39.3(4)
Se8 P4 C37 C42 -158.2(3)
Se7 P4 C37 C42 78.3(4)
C43 P4 C37 C38 143.8(4)
Se8 P4 C37 C38 24.9(4)
Se7 P4 C37 C38 -98.7(4)
C42 C37 C38 C39 0.3(7)
P4 C37 C38 C39 177.2(4)
C37 C38 C39 C40 0.4(8)
C38 C39 C40 C41 0.0(9)
C39 C40 C41 C42 -1.1(8)
C38 C37 C42 C41 -1.5(7)
P4 C37 C42 C41 -178.5(4)
C40 C41 C42 C37 1.9(8)
C37 P4 C43 C44 -61.5(4)
Se8 P4 C43 C44 55.6(3)
Se7 P4 C43 C44 -179.7(3)
C37 P4 C43 C48 117.6(4)
Se8 P4 C43 C48 -125.4(4)
Se7 P4 C43 C48 -0.6(4)
C48 C43 C44 C45 -0.6(6)
P4 C43 C44 C45 178.5(3)
C43 C44 C45 C46 1.1(7)
C44 C45 C46 C47 -1.7(7)
C45 C46 C47 C48 1.7(8)
C46 C47 C48 C43 -1.1(8)
C44 C43 C48 C47 0.6(7)
P4 C43 C48 C47 -178.5(4)
C52 O1 C49 C50 -37.8(7)
O1 C49 C50 C51 40.2(8)
C49 C50 C51 C52 -24.7(7)
C49 O1 C52 C51 20.8(7)
C50 C51 C52 O1 1.4(6)
